data_1536754
loop_
_publ_author_name
'Yakubovich, O.V.'
'Simonov, M.A.'
'Mel'nikov, O.K.'

_publ_section_title
;
 Crystal structure of CsMnPO4
;
_journal_name_full Kristallografiya
_journal_page_first 42
_journal_page_last 46
_journal_volume 35
_journal_year 1990
_chemical_formula_sum 'Cs Mn O4 P'
_chemical_name_systematic 'Cs Mn P O4'
_space_group_IT_number 33
_symmetry_space_group_name_Hall 'P 2c -2n'
_symmetry_space_group_name_H-M 'P n a 21'
_cell_angle_alpha 90
_cell_angle_beta 90
_cell_angle_gamma 90
_cell_formula_units_Z 4
_cell_length_a 9.128
_cell_length_b 9.575
_cell_length_c 5.595
_cell_volume 489.006
_citation_journal_id_ASTM KRISAJ
_cod_data_source_file Yakubovich_KRISAJ_1990_955.cif
_cod_data_source_block Cs1Mn1O4P1
_cod_original_cell_volume 489.0063
_cod_original_formula_sum 'Cs1 Mn1 O4 P1'
_cod_database_code 1536754

loop_
_symmetry_equiv_pos_as_xyz
x,y,z
-x,-y,z+1/2
-x+1/2,y+1/2,z+1/2
x+1/2,-y+1/2,z

loop_
_atom_site_label
_atom_site_type_symbol
_atom_site_fract_x
_atom_site_fract_y
_atom_site_fract_z
_atom_site_occupancy
_atom_site_U_iso_or_equiv
O3 O-2 0.683 -0.029 0.919 0.3 0.0
O2 O-2 0.239 0.996 0.464 0.7 0.0
O7 O-2 0.199 0.777 0.181 0.5 0.0
Mn1 Mn+2 0.1688 0.5804 0.243 1 0.0
O4 O-2 0.283 0.758 0.308 0.5 0.0
O6 O-2 0.45 0.972 0.317 0.5 0.0
O1 O-2 0.225 0.963 0.021 1 0.0
P1 P+5 0.2969 0.9097 0.243 1 0.0
Cs1 Cs+1 0.0071 0.19447 0.25 1 0.0
O5 O-2 0.454 0.844 0.263 0.5 0.0
